data_7052425
loop_
_publ_author_name
'Clarke, Lionel P.'
'Cole, Jacqueline M.'
'Davies, John E.'
'French, Alexandra'
'Koentjoro, Olivia F.'
'Raithby, Paul R.'
'Shields, Gregory P.'

_publ_section_title
;
 Molecular rearrangements of diynes coordinated to triosmium carbonyl
 clusters: reactions of [Os3(&#xFFFD;-H)2(CO)10] and [Os3(CO)10(MeCN)2]
 with 1,4-dipyridylbuta-1,3-diyne
;
_journal_issue 1
_journal_name_full 'New Journal of Chemistry'
_journal_page_first 145
_journal_paper_doi 10.1039/b412578a
_journal_volume 29
_journal_year 2005
_chemical_compound_source 'CH2Cl2/CDCl3 evaporation'
_chemical_formula_sum 'C24 H10 N2 O10 Os3'
_chemical_formula_weight 1056.94
_chemical_name_systematic 'Compound 2'
_space_group_IT_number 14
_symmetry_cell_setting monoclinic
_symmetry_space_group_name_Hall '-P 2ybc'
_symmetry_space_group_name_H-M 'P 1 21/c 1'
_atom_sites_solution_hydrogens geom
_atom_sites_solution_primary direct
_atom_sites_solution_secondary difmap
_audit_creation_method SHELXL
_cell_angle_alpha 90.00
_cell_angle_beta 107.150(10)
_cell_angle_gamma 90.00
_cell_formula_units_Z 8
_cell_length_a 21.296(2)
_cell_length_b 13.576(2)
_cell_length_c 18.931(2)
_cell_measurement_reflns_used 25
_cell_measurement_temperature 293(2)
_cell_measurement_theta_max 12.5
_cell_measurement_theta_min 10
_cell_volume 5229.9(11)
_computing_cell_refinement DIF4
_computing_data_collection DIF4
_computing_data_reduction REDU4
_computing_molecular_graphics 'SHELXTL-PLUS (Sheldrick, 1991)'
_computing_publication_material 'SHELXL-93 (Sheldrick, 1993)'
_computing_structure_refinement 'SHELXL-93 (Sheldrick, 1993)'
_computing_structure_solution 'SHELXS-86 (Sheldrick, 1990)'
_diffrn_ambient_temperature 293(2)
_diffrn_measurement_device 'Stoe-Siemens four-circle diffractometer'
_diffrn_measurement_method '\w\q scans'
_diffrn_radiation_monochromator graphite
_diffrn_radiation_source 'fine-focus sealed tube'
_diffrn_radiation_type MoK\a
_diffrn_radiation_wavelength 0.71073
_diffrn_reflns_av_R_equivalents 0.0872
_diffrn_reflns_av_sigmaI/netI 0.0559
_diffrn_reflns_limit_h_max 22
_diffrn_reflns_limit_h_min -17
_diffrn_reflns_limit_k_max 6
_diffrn_reflns_limit_k_min -14
_diffrn_reflns_limit_l_max 20
_diffrn_reflns_limit_l_min -20
_diffrn_reflns_number 7025
_diffrn_reflns_theta_max 22.50
_diffrn_reflns_theta_min 3.52
_diffrn_standards_interval_time 60
_diffrn_standards_number 3
_exptl_absorpt_coefficient_mu 14.600
_exptl_absorpt_correction_T_max 0.150
_exptl_absorpt_correction_T_min 0.059
_exptl_absorpt_correction_type psi-scan
_exptl_crystal_colour 'Dark Red'
_exptl_crystal_density_diffrn 2.685
_exptl_crystal_description 'Irregular block'
_exptl_crystal_F_000 3808
_exptl_crystal_size_max 0.40
_exptl_crystal_size_mid 0.27
_exptl_crystal_size_min 0.15
_refine_diff_density_max 1.315
_refine_diff_density_min -1.001
_refine_diff_density_rms 0.216
_refine_ls_extinction_method none
_refine_ls_goodness_of_fit_all 1.051
_refine_ls_goodness_of_fit_obs 1.111
_refine_ls_hydrogen_treatment constr
_refine_ls_matrix_type full
_refine_ls_number_parameters 503
_refine_ls_number_reflns 6807
_refine_ls_number_restraints 0
_refine_ls_restrained_S_all 1.052
_refine_ls_restrained_S_obs 1.111
_refine_ls_R_factor_all 0.0808
_refine_ls_R_factor_obs 0.0448
_refine_ls_shift/esd_max 0.001
_refine_ls_shift/esd_mean 0.000
_refine_ls_structure_factor_coef Fsqd
_refine_ls_weighting_details 'w==1/[\s^2^(Fo^2^)+(0.0469P)^2^+16.1225P] where P==(Fo^2^+2Fc^2^)/3'
_refine_ls_weighting_scheme calc
_refine_ls_wR_factor_all 0.0955
_refine_ls_wR_factor_obs 0.0833
_reflns_number_observed 4790
_reflns_number_total 6808
_reflns_observed_criterion I>2\s(I)
_cod_data_source_file b412578a.txt
_cod_data_source_block pr9612
_cod_depositor_comments
;
The following automatic conversions were performed:
'_symmetry_cell_setting' value 'Monoclinic' changed to 'monoclinic'
according to '/home/saulius/struct/CIF-dictionaries/cif_core.dic'
dictionary named 'cif_core.dic' version 2.4.1 from 2010-06-29.

Automatic conversion script
Id: cif_fix_enum 1527 2010-12-29 10:47:43Z saulius 

The following automatic conversions were performed:

'_refine_ls_weighting_scheme' value 'calc
w==1/[\s^2^(Fo^2^)+(0.0469P)^2^+16.1225P] where P==(Fo^2^+2Fc^2^)/3'
was changed to 'calc'. New tag '_refine_ls_weighting_details' was
created. The value of the new tag was set to
'w==1/[\s^2^(Fo^2^)+(0.0469P)^2^+16.1225P] where
P==(Fo^2^+2Fc^2^)/3'.

Automatic conversion script
Id: cif_fix_values 3143 2015-03-26 13:38:13Z robertas 
;
_cod_original_sg_symbol_H-M 'P 21/c'
_cod_database_code 7052425

loop_
_symmetry_equiv_pos_as_xyz
'x, y, z'
'-x, y+1/2, -z+1/2'
'-x, -y, -z'
'x, -y-1/2, z-1/2'

loop_
_atom_site_aniso_label
_atom_site_aniso_U_11
_atom_site_aniso_U_22
_atom_site_aniso_U_33
_atom_site_aniso_U_23
_atom_site_aniso_U_13
_atom_site_aniso_U_12
Os1 0.0372(4) 0.0486(5) 0.0287(4) -0.0003(3) 0.0133(3) -0.0058(3)
Os1' 0.0419(4) 0.0551(5) 0.0405(4) -0.0035(3) 0.0211(3) 0.0031(3)
Os2 0.0368(4) 0.0468(5) 0.0312(4) 0.0020(3) 0.0078(3) 0.0013(3)
Os2' 0.0325(3) 0.0405(4) 0.0422(4) -0.0056(3) 0.0137(3) -0.0003(3)
Os3 0.0475(4) 0.0412(4) 0.0398(4) -0.0064(3) 0.0197(3) -0.0040(3)
Os3' 0.0433(4) 0.0339(4) 0.0414(4) 0.0032(3) 0.0169(3) 0.0089(3)
N41 0.030(6) 0.032(8) 0.032(8) 0.001(6) 0.013(6) -0.003(6)
N41' 0.043(7) 0.040(9) 0.028(8) -0.003(6) 0.013(6) -0.004(6)
C42 0.045(10) 0.044(11) 0.024(9) -0.004(8) 0.007(7) -0.006(8)
C42' 0.065(12) 0.057(13) 0.023(10) -0.014(8) 0.010(9) -0.004(10)
C43 0.054(11) 0.057(12) 0.023(9) -0.012(8) 0.004(8) -0.010(9)
C43' 0.071(13) 0.043(13) 0.057(13) 0.001(10) 0.009(11) 0.004(11)
C44 0.047(10) 0.067(14) 0.042(11) -0.004(10) 0.016(9) -0.004(9)
C44' 0.045(10) 0.046(13) 0.072(15) 0.004(11) -0.005(10) 0.003(9)
C45 0.038(9) 0.054(12) 0.032(10) -0.009(8) 0.006(8) 0.003(9)
C45' 0.036(9) 0.024(10) 0.066(12) 0.013(8) 0.014(8) 0.014(8)
C46 0.027(8) 0.050(11) 0.024(8) 0.007(8) 0.005(7) 0.016(8)
C46' 0.038(9) 0.027(10) 0.043(10) -0.002(8) 0.020(8) -0.006(7)
C47 0.029(8) 0.034(10) 0.030(9) -0.003(7) 0.010(7) -0.004(7)
C47' 0.034(8) 0.014(9) 0.053(10) -0.009(8) 0.016(8) -0.007(7)
C48 0.041(9) 0.044(11) 0.026(9) -0.004(8) 0.018(7) 0.002(8)
C48' 0.047(9) 0.021(9) 0.040(10) -0.010(8) 0.020(8) -0.003(8)
C49 0.051(10) 0.052(13) 0.051(12) 0.005(10) 0.013(9) -0.014(9)
C49' 0.030(9) 0.057(13) 0.058(12) -0.018(10) 0.018(8) -0.011(8)
C50 0.106(16) 0.055(14) 0.046(12) 0.007(10) 0.053(12) -0.024(12)
C50' 0.048(10) 0.053(12) 0.056(11) -0.021(10) 0.032(9) -0.012(9)
C51 0.065(12) 0.058(14) 0.047(12) -0.007(10) 0.029(10) -0.011(10)
C51' 0.055(11) 0.058(13) 0.043(11) -0.005(9) 0.035(9) 0.000(9)
C52 0.062(14) 0.101(19) 0.090(18) -0.029(15) 0.052(13) -0.019(14)
C52' 0.067(12) 0.069(15) 0.064(13) -0.002(11) 0.042(11) -0.008(11)
C53 0.045(12) 0.090(19) 0.102(18) -0.026(15) 0.036(13) -0.004(12)
C53' 0.065(13) 0.068(15) 0.084(16) 0.001(12) 0.042(12) -0.002(11)
C54 0.061(13) 0.071(16) 0.094(17) -0.001(13) 0.023(12) 0.018(11)
C54' 0.047(11) 0.065(14) 0.068(13) -0.011(11) 0.010(10) -0.021(10)
C55 0.046(11) 0.059(14) 0.062(13) -0.001(11) 0.019(9) -0.005(10)
C55' 0.042(10) 0.056(13) 0.068(13) 0.006(11) 0.021(9) 0.003(9)
N56 0.051(8) 0.052(10) 0.047(9) 0.013(8) 0.028(7) 0.011(8)
N56' 0.037(7) 0.040(9) 0.055(9) -0.002(7) 0.022(7) -0.010(7)

loop_
_atom_site_label
_atom_site_type_symbol
_atom_site_fract_x
_atom_site_fract_y
_atom_site_fract_z
_atom_site_U_iso_or_equiv
_atom_site_thermal_displace_type
_atom_site_occupancy
_atom_site_calc_flag
_atom_site_refinement_flags
_atom_site_disorder_group
Os1 Os 0.33012(3) 0.20585(5) 0.91733(3) 0.0374(2) Uani 1 d . .
Os1' Os 0.17422(3) 0.78099(6) 0.36808(4) 0.0439(2) Uani 1 d . .
Os2 Os 0.31116(3) 0.31728(5) 0.78699(3) 0.0387(2) Uani 1 d . .
Os2' Os 0.17624(3) 0.87888(5) 0.50088(4) 0.0378(2) Uani 1 d . .
Os3 Os 0.37158(3) 0.13668(5) 0.79933(4) 0.0414(2) Uani 1 d . .
Os3' Os 0.13656(3) 0.68577(5) 0.48115(4) 0.0386(2) Uani 1 d . .
O11 O 0.2678(7) 0.3548(11) 0.9974(8) 0.084(4) Uiso 1 d . .
O11' O 0.2072(6) 0.9197(11) 0.2556(8) 0.080(4) Uiso 1 d . .
C11 C 0.2927(8) 0.2986(14) 0.9694(9) 0.052(5) Uiso 1 d . .
C11' C 0.1955(8) 0.8682(14) 0.2973(10) 0.053(5) Uiso 1 d . .
O12 O 0.3779(6) 0.0567(10) 1.0424(7) 0.068(4) Uiso 1 d . .
O12' O 0.1483(6) 0.6061(11) 0.2635(8) 0.076(4) Uiso 1 d . .
C12 C 0.3591(8) 0.1134(14) 0.9947(10) 0.057(5) Uiso 1 d . .
C12' C 0.1589(9) 0.6711(15) 0.3044(11) 0.061(5) Uiso 1 d . .
O13 O 0.2029(6) 0.0953(9) 0.8524(7) 0.063(3) Uiso 1 d . .
O13' O 0.3171(7) 0.7248(12) 0.4381(8) 0.092(5) Uiso 1 d . .
C13 C 0.2520(8) 0.1367(13) 0.8781(9) 0.048(4) Uiso 1 d . .
C13' C 0.2609(9) 0.7465(15) 0.4100(11) 0.063(5) Uiso 1 d . .
O21 O 0.3264(6) 0.4924(11) 0.8917(8) 0.076(4) Uiso 1 d . .
O21' O 0.1591(6) 1.0348(10) 0.3778(7) 0.068(4) Uiso 1 d . .
C21 C 0.3212(8) 0.4218(15) 0.8540(10) 0.055(5) Uiso 1 d . .
C21' C 0.1660(8) 0.9654(13) 0.4163(9) 0.048(4) Uiso 1 d . .
O22 O 0.1615(7) 0.3012(11) 0.7598(7) 0.080(4) Uiso 1 d . .
O22' O 0.3247(7) 0.9116(12) 0.5555(8) 0.097(5) Uiso 1 d . .
C22 C 0.2180(9) 0.3096(14) 0.7687(10) 0.058(5) Uiso 1 d . .
C22' C 0.2681(9) 0.8983(14) 0.5308(10) 0.058(5) Uiso 1 d . .
O23 O 0.2848(7) 0.4553(12) 0.6557(9) 0.091(5) Uiso 1 d . .
O23' O 0.1557(7) 1.0553(13) 0.5894(8) 0.096(5) Uiso 1 d . .
C23 C 0.2986(10) 0.3990(16) 0.7049(12) 0.073(6) Uiso 1 d . .
C23' C 0.1639(9) 0.9844(15) 0.5590(10) 0.062(5) Uiso 1 d . .
O31 O 0.4694(8) 0.0502(13) 0.9343(9) 0.100(5) Uiso 1 d . .
O31' O 0.0476(7) 0.5694(11) 0.3552(8) 0.082(4) Uiso 1 d . .
C31 C 0.4268(9) 0.0838(15) 0.8845(11) 0.065(5) Uiso 1 d . .
C31' C 0.0844(8) 0.6105(14) 0.4032(10) 0.054(5) Uiso 1 d . .
O32 O 0.2860(9) -0.0485(16) 0.7713(11) 0.131(7) Uiso 1 d . .
O32' O 0.2513(7) 0.5430(12) 0.5051(8) 0.091(5) Uiso 1 d . .
C32 C 0.3175(12) 0.0218(21) 0.7812(13) 0.097(8) Uiso 1 d . .
C32' C 0.2079(9) 0.5959(15) 0.4980(10) 0.061(5) Uiso 1 d . .
O33 O 0.4457(7) 0.0699(11) 0.6923(8) 0.085(4) Uiso 1 d . .
O33' O 0.0752(7) 0.5971(11) 0.5934(8) 0.085(4) Uiso 1 d . .
C33 C 0.4192(9) 0.0996(15) 0.7341(11) 0.064(5) Uiso 1 d . .
C33' C 0.0992(9) 0.6325(15) 0.5509(11) 0.066(5) Uiso 1 d . .
O34 O 0.2785(9) 0.1917(15) 0.6423(11) 0.136(7) Uiso 1 d . .
O34' O 0.2044(6) 0.7652(11) 0.6492(8) 0.077(4) Uiso 1 d . .
C34 C 0.3044(10) 0.2003(16) 0.7079(12) 0.072(6) Uiso 1 d . .
C34' C 0.1870(8) 0.7829(14) 0.5849(10) 0.054(5) Uiso 1 d . .
N41 N 0.4230(5) 0.2827(9) 0.9508(6) 0.030(3) Uani 1 d . .
N41' N 0.0735(6) 0.8251(9) 0.3322(6) 0.036(3) Uani 1 d . .
C42 C 0.4512(7) 0.3055(12) 1.0217(8) 0.039(4) Uani 1 d . .
H42 H 0.4311(7) 0.2846(12) 1.0565(8) 0.046 Uiso 1 calc R .
C42' C 0.0424(9) 0.8375(13) 0.2605(8) 0.049(5) Uani 1 d . .
H42' H 0.0640(9) 0.8221(13) 0.2258(8) 0.059 Uiso 1 calc R .
C43 C 0.5073(8) 0.3573(13) 1.0448(8) 0.047(4) Uani 1 d . .
H43 H 0.5264(8) 0.3702(13) 1.0947(8) 0.056 Uiso 1 calc R .
C43' C -0.0207(9) 0.8726(13) 0.2370(11) 0.059(5) Uani 1 d . .
H43' H -0.0417(9) 0.8790(13) 0.1866(11) 0.071 Uiso 1 calc R .
C44 C 0.5361(8) 0.3912(14) 0.9922(9) 0.052(5) Uani 1 d . .
H44 H 0.5745(8) 0.4284(14) 1.0064(9) 0.062 Uiso 1 calc R .
C44' C -0.0532(9) 0.8982(13) 0.2869(11) 0.060(5) Uani 1 d . .
H44' H -0.0954(9) 0.9241(13) 0.2709(11) 0.071 Uiso 1 calc R .
C45 C 0.5071(7) 0.3687(13) 0.9192(8) 0.042(4) Uani 1 d . .
H45 H 0.5255(7) 0.3919(13) 0.8836(8) 0.051 Uiso 1 calc R .
C45' C -0.0220(7) 0.8851(11) 0.3621(10) 0.042(4) Uani 1 d . .
H45' H -0.0425(7) 0.9039(11) 0.3972(10) 0.050 Uiso 1 calc R .
C46 C 0.4502(7) 0.3114(12) 0.8977(8) 0.035(4) Uani 1 d . .
C46' C 0.0408(7) 0.8428(11) 0.3836(8) 0.034(4) Uani 1 d . .
C47 C 0.4181(6) 0.2870(11) 0.8213(8) 0.031(4) Uani 1 d . .
C47' C 0.0762(7) 0.8177(10) 0.4614(8) 0.033(4) Uani 1 d . .
C48 C 0.4588(7) 0.3109(12) 0.7707(8) 0.035(4) Uani 1 d . .
C48' C 0.0320(7) 0.8253(11) 0.5119(8) 0.035(4) Uani 1 d . .
C49 C 0.4493(8) 0.3704(13) 0.7098(9) 0.052(5) Uani 1 d . .
H49 H 0.4134(8) 0.4116(13) 0.6906(9) 0.062 Uiso 1 calc R .
C49' C 0.0389(7) 0.8744(13) 0.5763(9) 0.047(5) Uani 1 d . .
H49' H 0.0730(7) 0.9177(13) 0.5980(9) 0.057 Uiso 1 calc R .
C50 C 0.5022(10) 0.3589(15) 0.6818(10) 0.063(6) Uani 1 d . .
H50 H 0.5071(10) 0.3909(15) 0.6403(10) 0.075 Uiso 1 calc R .
C50' C -0.0137(8) 0.8498(13) 0.6060(10) 0.049(5) Uani 1 d . .
H50' H -0.0195(8) 0.8719(13) 0.6501(10) 0.059 Uiso 1 calc R .
C51 C 0.5455(9) 0.2942(15) 0.7240(10) 0.054(5) Uani 1 d . .
C51' C -0.0536(8) 0.7870(13) 0.5558(9) 0.048(5) Uani 1 d . .
C52 C 0.6066(10) 0.2547(19) 0.7233(13) 0.078(7) Uani 1 d . .
H52 H 0.6253(10) 0.2746(19) 0.6870(13) 0.093 Uiso 1 calc R .
C52' C -0.1130(9) 0.7385(15) 0.5529(11) 0.062(5) Uani 1 d . .
H52' H -0.1340(9) 0.7530(15) 0.5884(11) 0.074 Uiso 1 calc R .
C53 C 0.6388(9) 0.1872(18) 0.7757(13) 0.076(7) Uani 1 d . .
H53 H 0.6778(9) 0.1586(18) 0.7733(13) 0.091 Uiso 1 calc R .
C53' C -0.1405(10) 0.6707(16) 0.4992(11) 0.068(6) Uani 1 d . .
H53' H -0.1778(10) 0.6354(16) 0.4996(11) 0.081 Uiso 1 calc R .
C54 C 0.6124(9) 0.1623(16) 0.8321(12) 0.075(6) Uani 1 d . .
H54 H 0.6355(9) 0.1207(16) 0.8699(12) 0.090 Uiso 1 calc R .
C54' C -0.1097(8) 0.6566(14) 0.4430(10) 0.061(5) Uani 1 d . .
H54' H -0.1291(8) 0.6137(14) 0.4044(10) 0.074 Uiso 1 calc R .
C55 C 0.5534(8) 0.1982(14) 0.8323(10) 0.055(5) Uani 1 d . .
H55 H 0.5349(8) 0.1772(14) 0.8684(10) 0.066 Uiso 1 calc R .
C55' C -0.0533(8) 0.7027(14) 0.4429(10) 0.054(5) Uani 1 d . .
H55' H -0.0339(8) 0.6899(14) 0.4058(10) 0.065 Uiso 1 calc R .
N56 N 0.5198(6) 0.2655(11) 0.7801(7) 0.047(4) Uani 1 d . .
N56' N -0.0243(6) 0.7706(10) 0.4998(7) 0.042(3) Uani 1 d . .

loop_
_atom_type_symbol
_atom_type_description
_atom_type_scat_dispersion_real
_atom_type_scat_dispersion_imag
_atom_type_scat_source
C C 0.0033 0.0016 'International Tables Vol C Tables 4.2.6.8 and 6.1.1.4'
H H 0.0000 0.0000 'International Tables Vol C Tables 4.2.6.8 and 6.1.1.4'
N N 0.0061 0.0033 'International Tables Vol C Tables 4.2.6.8 and 6.1.1.4'
O O 0.0106 0.0060 'International Tables Vol C Tables 4.2.6.8 and 6.1.1.4'
Os Os -1.2165 7.6030 'International Tables Vol C Tables 4.2.6.8 and 6.1.1.4'

loop_
_geom_angle_atom_site_label_1
_geom_angle_atom_site_label_2
_geom_angle_atom_site_label_3
_geom_angle
_geom_angle_site_symmetry_1
_geom_angle_site_symmetry_3
_geom_angle_publ_flag
C13 Os1 C12 91.3(8) . . ?
C13 Os1 C11 94.5(7) . . ?
C12 Os1 C11 97.4(8) . . ?
C13 Os1 N41 173.3(6) . . ?
C12 Os1 N41 91.9(6) . . ?
C11 Os1 N41 90.9(6) . . ?
C13 Os1 Os3 88.1(5) . . ?
C12 Os1 Os3 106.8(5) . . ?
C11 Os1 Os3 155.7(5) . . ?
N41 Os1 Os3 85.3(3) . . ?
C13 Os1 Os2 92.3(5) . . ?
C12 Os1 Os2 164.7(5) . . ?
C11 Os1 Os2 97.1(5) . . ?
N41 Os1 Os2 83.1(3) . . ?
Os3 Os1 Os2 58.57(2) . . ?
C13' Os1' C12' 92.1(8) . . ?
C13' Os1' C11' 92.5(8) . . ?
C12' Os1' C11' 94.2(8) . . ?
C13' Os1' N41' 173.3(7) . . ?
C12' Os1' N41' 92.9(6) . . ?
C11' Os1' N41' 91.6(6) . . ?
C13' Os1' Os3' 91.7(6) . . ?
C12' Os1' Os3' 95.1(6) . . ?
C11' Os1' Os3' 169.7(5) . . ?
N41' Os1' Os3' 83.4(3) . . ?
C13' Os1' Os2' 89.2(6) . . ?
C12' Os1' Os2' 153.3(6) . . ?
C11' Os1' Os2' 112.4(5) . . ?
N41' Os1' Os2' 84.3(3) . . ?
Os3' Os1' Os2' 58.21(2) . . ?
C23 Os2 C21 94.2(9) . . ?
C23 Os2 C22 89.7(8) . . ?
C21 Os2 C22 94.0(8) . . ?
C23 Os2 C34 84.0(9) . . ?
C21 Os2 C34 176.6(7) . . ?
C22 Os2 C34 88.9(8) . . ?
C23 Os2 C47 103.7(7) . . ?
C21 Os2 C47 92.3(6) . . ?
C22 Os2 C47 164.7(7) . . ?
C34 Os2 C47 85.4(6) . . ?
C23 Os2 Os3 123.4(6) . . ?
C21 Os2 Os3 131.4(5) . . ?
C22 Os2 Os3 113.7(6) . . ?
C34 Os2 Os3 48.4(6) . . ?
C47 Os2 Os3 52.7(4) . . ?
C23 Os2 Os1 175.9(7) . . ?
C21 Os2 Os1 81.7(6) . . ?
C22 Os2 Os1 90.1(5) . . ?
C34 Os2 Os1 100.1(6) . . ?
C47 Os2 Os1 77.0(4) . . ?
Os3 Os2 Os1 60.27(2) . . ?
C23' Os2' C22' 91.6(8) . . ?
C23' Os2' C21' 91.2(8) . . ?
C22' Os2' C21' 91.0(7) . . ?
C23' Os2' C34' 91.9(8) . . ?
C22' Os2' C34' 89.2(7) . . ?
C21' Os2' C34' 176.8(7) . . ?
C23' Os2' C47' 101.5(7) . . ?
C22' Os2' C47' 165.5(7) . . ?
C21' Os2' C47' 94.9(6) . . ?
C34' Os2' C47' 84.1(6) . . ?
C23' Os2' Os3' 136.1(6) . . ?
C22' Os2' Os3' 115.1(6) . . ?
C21' Os2' Os3' 120.6(5) . . ?
C34' Os2' Os3' 56.6(5) . . ?
C47' Os2' Os3' 50.6(4) . . ?
C23' Os2' Os1' 155.9(6) . . ?
C22' Os2' Os1' 94.3(5) . . ?
C21' Os2' Os1' 65.4(5) . . ?
C34' Os2' Os1' 111.4(5) . . ?
C47' Os2' Os1' 76.2(4) . . ?
Os3' Os2' Os1' 60.52(2) . . ?
C31 Os3 C33 98.2(8) . . ?
C31 Os3 C32 92.0(10) . . ?
C33 Os3 C32 94.4(9) . . ?
C31 Os3 C34 175.5(8) . . ?
C33 Os3 C34 86.3(8) . . ?
C32 Os3 C34 87.7(9) . . ?
C31 Os3 C47 93.4(7) . . ?
C33 Os3 C47 94.0(7) . . ?
C32 Os3 C47 169.2(8) . . ?
C34 Os3 C47 86.2(7) . . ?
C31 Os3 Os2 125.8(6) . . ?
C33 Os3 Os2 120.8(6) . . ?
C32 Os3 Os2 118.1(7) . . ?
C34 Os3 Os2 50.8(6) . . ?
C47 Os3 Os2 51.4(3) . . ?
C31 Os3 Os1 72.6(6) . . ?
C33 Os3 Os1 166.4(6) . . ?
C32 Os3 Os1 95.9(7) . . ?
C34 Os3 Os1 102.9(6) . . ?
C47 Os3 Os1 76.9(3) . . ?
Os2 Os3 Os1 61.16(2) . . ?
C31' Os3' C33' 93.9(8) . . ?
C31' Os3' C32' 92.4(8) . . ?
C33' Os3' C32' 96.8(8) . . ?
C31' Os3' C47' 97.5(7) . . ?
C33' Os3' C47' 94.9(7) . . ?
C32' Os3' C47' 164.1(7) . . ?
C31' Os3' C34' 170.9(7) . . ?
C33' Os3' C34' 79.2(7) . . ?
C32' Os3' C34' 94.2(7) . . ?
C47' Os3' C34' 77.5(6) . . ?
C31' Os3' Os2' 135.9(6) . . ?
C33' Os3' Os2' 116.7(6) . . ?
C32' Os3' Os2' 113.0(6) . . ?
C47' Os3' Os2' 51.6(4) . . ?
C34' Os3' Os2' 45.8(5) . . ?
C31' Os3' Os1' 83.5(5) . . ?
C33' Os3' Os1' 171.2(6) . . ?
C32' Os3' Os1' 91.7(6) . . ?
C47' Os3' Os1' 77.1(4) . . ?
C34' Os3' Os1' 102.5(4) . . ?
Os2' Os3' Os1' 61.27(2) . . ?
O11 C11 Os1 176.6(16) . . ?
O11' C11' Os1' 179.1(16) . . ?
O12 C12 Os1 178.9(15) . . ?
O12' C12' Os1' 177.6(18) . . ?
O13 C13 Os1 178.5(16) . . ?
O13' C13' Os1' 179.1(16) . . ?
O21 C21 Os2 175.0(17) . . ?
O21' C21' Os2' 163.5(15) . . ?
O22 C22 Os2 176.8(17) . . ?
O22' C22' Os2' 174.1(16) . . ?
O23 C23 Os2 172.2(18) . . ?
O23' C23' Os2' 173.7(18) . . ?
O31 C31 Os3 170.2(17) . . ?
O31' C31' Os3' 173.9(16) . . ?
O32 C32 Os3 178.5(22) . . ?
O32' C32' Os3' 176.8(17) . . ?
O33 C33 Os3 174.6(18) . . ?
O33' C33' Os3' 178.2(19) . . ?
O34 C34 Os3 144.0(19) . . ?
O34 C34 Os2 134.6(19) . . ?
Os3 C34 Os2 80.8(8) . . ?
O34' C34' Os2' 150.2(16) . . ?
O34' C34' Os3' 132.2(15) . . ?
Os2' C34' Os3' 77.6(6) . . ?
C42 N41 C46 121.0(12) . . ?
C42 N41 Os1 120.5(9) . . ?
C46 N41 Os1 118.4(9) . . ?
C42' N41' C46' 119.7(13) . . ?
C42' N41' Os1' 120.6(10) . . ?
C46' N41' Os1' 119.7(10) . . ?
N41 C42 C43 122.7(14) . . ?
N41' C42' C43' 121.3(15) . . ?
C42 C43 C44 118.5(15) . . ?
C42' C43' C44' 120.6(17) . . ?
C45 C44 C43 118.9(16) . . ?
C43' C44' C45' 119.2(16) . . ?
C44 C45 C46 120.9(15) . . ?
C44' C45' C46' 118.4(15) . . ?
N41 C46 C45 117.9(13) . . ?
N41 C46 C47 119.8(13) . . ?
C45 C46 C47 122.2(13) . . ?
N41' C46' C45' 120.4(14) . . ?
N41' C46' C47' 116.6(13) . . ?
C45' C46' C47' 123.0(13) . . ?
C46 C47 C48 113.4(12) . . ?
C46 C47 Os2 113.1(9) . . ?
C48 C47 Os2 120.7(10) . . ?
C46 C47 Os3 116.4(10) . . ?
C48 C47 Os3 112.5(10) . . ?
Os2 C47 Os3 75.9(4) . . ?
C46' C47' C48' 112.3(12) . . ?
C46' C47' Os3' 117.5(10) . . ?
C48' C47' Os3' 113.0(10) . . ?
C46' C47' Os2' 114.1(9) . . ?
C48' C47' Os2' 118.3(10) . . ?
Os3' C47' Os2' 77.8(5) . . ?
C49 C48 N56 105.5(13) . . ?
C49 C48 C47 133.7(14) . . ?
N56 C48 C47 120.8(13) . . ?
C49' C48' N56' 105.9(12) . . ?
C49' C48' C47' 132.1(14) . . ?
N56' C48' C47' 121.8(12) . . ?
C48 C49 C50 108.6(17) . . ?
C48' C49' C50' 110.3(14) . . ?
C51 C50 C49 109.7(16) . . ?
C51' C50' C49' 105.7(14) . . ?
C50 C51 N56 106.3(15) . . ?
C50 C51 C52 135.4(19) . . ?
N56 C51 C52 118.3(19) . . ?
C50' C51' N56' 107.5(13) . . ?
C50' C51' C52' 133.0(15) . . ?
N56' C51' C52' 119.4(15) . . ?
C53 C52 C51 120.8(19) . . ?
C53' C52' C51' 121.6(16) . . ?
C52 C53 C54 119.3(18) . . ?
C52' C53' C54' 117.3(17) . . ?
C55 C54 C53 120.1(20) . . ?
C55' C54' C53' 123.0(18) . . ?
C54 C55 N56 121.7(17) . . ?
C54' C55' N56' 119.2(16) . . ?
C55 N56 C51 119.7(14) . . ?
C55 N56 C48 130.4(13) . . ?
C51 N56 C48 109.9(14) . . ?
C48' N56' C51' 110.5(13) . . ?
C48' N56' C55' 130.1(13) . . ?
C51' N56' C55' 119.3(13) . . ?

loop_
_geom_bond_atom_site_label_1
_geom_bond_atom_site_label_2
_geom_bond_distance
_geom_bond_site_symmetry_2
_geom_bond_publ_flag
Os1 C13 1.86(2) . ?
Os1 C12 1.89(2) . ?
Os1 C11 1.91(2) . ?
Os1 N41 2.159(11) . ?
Os1 Os3 2.7954(9) . ?
Os1 Os2 2.8201(9) . ?
Os1' C13' 1.84(2) . ?
Os1' C12' 1.89(2) . ?
Os1' C11' 1.94(2) . ?
Os1' N41' 2.136(12) . ?
Os1' Os3' 2.8122(9) . ?
Os1' Os2' 2.8328(9) . ?
Os2 C23 1.86(2) . ?
Os2 C21 1.87(2) . ?
Os2 C22 1.91(2) . ?
Os2 C34 2.16(2) . ?
Os2 C47 2.215(13) . ?
Os2 Os3 2.7468(10) . ?
Os2' C23' 1.87(2) . ?
Os2' C22' 1.89(2) . ?
Os2' C21' 1.95(2) . ?
Os2' C34' 2.02(2) . ?
Os2' C47' 2.203(13) . ?
Os2' Os3' 2.7460(10) . ?
Os3 C31 1.84(2) . ?
Os3 C33 1.88(2) . ?
Os3 C32 1.91(3) . ?
Os3 C34 2.08(2) . ?
Os3 C47 2.253(15) . ?
Os3' C31' 1.87(2) . ?
Os3' C33' 1.88(2) . ?
Os3' C32' 1.90(2) . ?
Os3' C47' 2.172(14) . ?
Os3' C34' 2.35(2) . ?
O11 C11 1.14(2) . ?
O11' C11' 1.13(2) . ?
O12 C12 1.16(2) . ?
O12' C12' 1.15(2) . ?
O13 C13 1.16(2) . ?
O13' C13' 1.19(2) . ?
O21 C21 1.18(2) . ?
O21' C21' 1.17(2) . ?
O22 C22 1.17(2) . ?
O22' C22' 1.17(2) . ?
O23 C23 1.17(2) . ?
O23' C23' 1.16(2) . ?
O31 C31 1.19(2) . ?
O31' C31' 1.15(2) . ?
O32 C32 1.15(3) . ?
O32' C32' 1.15(2) . ?
O33 C33 1.17(2) . ?
O33' C33' 1.17(2) . ?
O34 C34 1.21(2) . ?
O34' C34' 1.19(2) . ?
N41 C42 1.34(2) . ?
N41 C46 1.36(2) . ?
N41' C42' 1.33(2) . ?
N41' C46' 1.37(2) . ?
C42 C43 1.34(2) . ?
C42' C43' 1.37(2) . ?
C43 C44 1.39(2) . ?
C43' C44' 1.37(2) . ?
C44 C45 1.37(2) . ?
C44' C45' 1.39(2) . ?
C45 C46 1.40(2) . ?
C45' C46' 1.40(2) . ?
C46 C47 1.45(2) . ?
C46' C47' 1.48(2) . ?
C47 C48 1.50(2) . ?
C47' C48' 1.53(2) . ?
C48 C49 1.37(2) . ?
C48 N56 1.40(2) . ?
C48' C49' 1.36(2) . ?
C48' N56' 1.37(2) . ?
C49 C50 1.39(2) . ?
C49' C50' 1.43(2) . ?
C50 C51 1.35(3) . ?
C50' C51' 1.37(2) . ?
C51 N56 1.39(2) . ?
C51 C52 1.41(3) . ?
C51' N56' 1.40(2) . ?
C51' C52' 1.41(2) . ?
C52 C53 1.38(3) . ?
C52' C53' 1.37(3) . ?
C53 C54 1.39(3) . ?
C53' C54' 1.42(2) . ?
C54 C55 1.35(2) . ?
C54' C55' 1.35(2) . ?
C55 N56 1.38(2) . ?
C55' N56' 1.41(2) . ?
